data_4300758
_publ_section_title
;
New architectures for zirconium polyphosphonates with
a tailor-made open framework structure;
;
_journal_name_full 'Inorganic Chemistry'
_journal_paper_doi 10.1021/ic052146a
_journal_year 2006
_chemical_formula_sum 'C10 H32 N2 Na2 O17 P4 Zr'
_chemical_formula_weight 713.2
_symmetry_cell_setting monoclinic
_symmetry_space_group_name_H-M 'C 1 2/c 1'
_cell_angle_alpha 90.0
_cell_angle_beta 91.868(3)
_cell_angle_gamma 90.0
_cell_formula_units_Z 4
_cell_length_a 18.923(1)
_cell_length_b 16.5046(7)
_cell_length_c 7.8437(3)
_cell_volume 2448.46(5)
_cod_depositor_comments
;
The following automatic conversions were performed:
'_geom_bond_publ_flag' value 'N' changed to 'n' according to
'/home/saulius/struct/CIF-dictionaries/cif_core.dic' dictionary named
'cif_core.dic' version 2.4.1 from 2010-06-29 (90 times).

Automatic conversion script
Id: cif_fix_enum 1527 2010-12-29 10:47:43Z saulius 
;
_cod_original_sg_symbol_H-M 'C 2/c'
_cod_original_formula_sum 'C10 N2 Na2 O17 P4 Zr H32'
_cod_database_code 4300758

loop_
_atom_site_type_symbol
_atom_site_label
_atom_site_fract_x
_atom_site_fract_y
_atom_site_fract_z
_atom_site_occupancy
_atom_site_thermal_displace_type
_atom_site_U_iso_or_equiv
_atom_site_symmetry_multiplicity
O O(1) 0.0629(5) 0.8014(5) -0.137(1) 1.0 Uiso 0.045 8
O O(5) 0.0660(5) 1.0237(5) 0.353(2) 1.0 Uiso 0.045 8
O O(2) 0.0837(8) 0.6472(6) -0.120(1) 1.0 Uiso 0.045 8
C C(1) 0.1190(8) 0.8753(7) 0.236(2) 1.0 Uiso 0.045 8
P P(1) 0.0672(4) 0.7236(4) -0.0114(8) 1.0 Uiso 0.048(3) 8
O O(3) -0.0016(5) 0.7084(9) 0.063(2) 1.0 Uiso 0.045 8
O O(4) 0.1717(5) 0.9680(7) 0.504(2) 1.0 Uiso 0.045 8
P P(2) 0.1045(4) 0.9460(4) 0.4063(9) 1.0 Uiso 0.034(3) 8
N N(1) 0.1245(6) 0.7898(8) 0.298(2) 1.0 Uiso 0.045 8
C C(3) 0.2534(8) 0.804(1) 0.350(2) 1.0 Uiso 0.045 8
C C(5) 0.1365(7) 0.7367(9) 0.154(2) 1.0 Uiso 0.045 8
C C(2) 0.1823(7) 0.789(1) 0.432(2) 1.0 Uiso 0.045 8
C C(4) 0.1872(7) 0.705(1) 0.510(2) 1.0 Uiso 0.045 8
O O(6) 0.0570(6) 0.8973(8) 0.538(1) 1.0 Uiso 0.045 8
ZR Zr(1) 0.0 0.8914(2) 0.75 1.0 Uiso 0.020(1) 4
NA Na 0.2639(5) 0.9556(5) 0.780(1) 1.0 Uiso 0.045 8
O ow2 0.0386(6) 0.4437(5) -0.0489(7) 1.0 Uiso 0.045 8
O Ow3 0.1505(7) 0.5107(8) -0.088(2) 1.0 Uiso 0.045 8
O Ow1 0.0 0.453(1) 0.25 1.0 Uiso 0.045 4

loop_
_geom_bond_atom_site_label_1
_geom_bond_atom_site_label_2
_geom_bond_distance
_geom_bond_site_symmetry_1
_geom_bond_site_symmetry_2
_geom_bond_publ_flag
O(1) O(5) 2.887(11) . -2_575 n
O(1) O(2) 2.579(11) . 1_555 n
O(1) P(1) 1.619(7) . 1_555 n
O(1) O(3) 2.539(12) . 1_555 n
O(1) C(5) 2.841(12) . 1_555 n
O(1) O(6) 2.895(12) . 2_555 n
O(1) Zr(1) 2.082(7) . 1_554 n
O(5) O(1) 2.887(11) . -2_576 n
O(5) C(1) 2.814(13) . 1_555 n
O(5) O(4) 2.466(11) . 1_555 n
O(5) P(2) 1.526(9) . 1_555 n
O(5) Zr(1) 2.028(7) . -1_576 n
O(2) O(1) 2.579(11) . 1_555 n
O(2) P(1) 1.561(8) . 1_555 n
O(2) O(3) 2.420(12) . 1_555 n
O(2) C(5) 2.767(12) . 1_555 n
O(2) Ow3 2.591(15) . 1_555 n
O(2) Ow1 2.487(15) . -1_565 n
C(1) O(5) 2.814(13) . 1_555 n
C(1) O(4) 2.758(13) . 1_555 n
C(1) P(2) 1.803(9) . 1_555 n
C(1) N(1) 1.495(10) . 1_555 n
P(1) O(1) 1.619(7) . 1_555 n
P(1) O(2) 1.561(8) . 1_555 n
P(1) O(3) 1.467(8) . 1_555 n
P(1) C(5) 1.824(9) . 1_555 n
O(3) P(1) 1.467(8) . 1_555 n
O(3) ow2 2.608(16) . -1_565 n
O(4) P(2) 1.506(8) . 1_555 n
O(4) O(6) 2.487(13) . 1_555 n
O(4) Na 2.747(13) . 1_555 n
O(4) Na 2.811(15) . -2_575 n
P(2) O(5) 1.526(9) . 1_555 n
P(2) C(1) 1.803(9) . 1_555 n
P(2) O(4) 1.506(8) . 1_555 n
P(2) O(6) 1.605(10) . 1_555 n
N(1) C(1) 1.495(10) . 1_555 n
N(1) C(3) 2.470(15) . 1_555 n
N(1) C(5) 1.454(10) . 1_555 n
N(1) C(2) 1.493(9) . 1_555 n
C(3) C(2) 1.532(10) . 1_555 n
C(3) C(2) 2.572(14) . -101_566 n
C(3) C(4) 2.437(15) . 1_555 n
C(3) C(4) 1.557(10) . -101_566 n
C(5) P(1) 1.824(9) . 1_555 n
C(5) O(3) 2.724(13) . 1_555 n
C(5) N(1) 1.454(10) . 1_555 n
C(2) N(1) 1.493(9) . 1_555 n
C(2) C(3) 1.532(10) . 1_555 n
C(2) C(3) 2.572(14) . -101_566 n
C(2) C(5) 2.475(13) . 1_555 n
C(2) C(4) 1.516(10) . 1_555 n
C(2) C(4) 2.498(15) . -101_566 n
C(4) N(1) 2.454(15) . 1_555 n
C(4) C(3) 2.437(15) . 1_555 n
C(4) C(3) 1.557(10) . -101_566 n
C(4) C(2) 1.516(10) . 1_555 n
C(4) C(2) 2.498(15) . -101_566 n
O(6) O(5) 2.548(12) . 1_555 n
O(6) C(1) 2.701(13) . 1_555 n
O(6) O(4) 2.487(13) . 1_555 n
O(6) P(2) 1.605(10) . 1_555 n
O(6) Zr(1) 2.016(8) . 1_555 n
Zr(1) O(1) 2.082(7) . 1_556 n
Zr(1) O(1) 2.082(7) . 2_555 n
Zr(1) O(5) 2.028(7) . -1_576 n
Zr(1) O(5) 2.028(7) . -2_576 n
Zr(1) O(6) 2.016(8) . 1_555 n
Zr(1) O(6) 2.016(8) . 2_556 n
Na O(4) 2.747(13) . 1_555 n
Na O(4) 2.811(15) . -2_576 n
Na Na 4.187(5) . -2_575 n
Na Na 4.187(5) . -2_576 n
Na Ow3 2.423(12) . 102_555 n
Na Ow3 2.920(16) . -101_566 n
ow2 O(3) 2.608(16) . -1_565 n
ow2 ow2 2.498(4) . -1_565 n
ow2 Ow3 2.418(19) . 1_555 n
ow2 Ow1 2.483(4) . 1_555 n
ow2 Ow1 2.417(13) . -1_565 n
Ow3 O(2) 2.591(15) . 1_555 n
Ow3 Na 2.423(12) . 102_545 n
Ow3 Na 2.920(16) . -101_566 n
Ow3 ow2 2.418(19) . 1_555 n
Ow1 O(2) 2.487(15) . -1_565 n
Ow1 O(2) 2.487(15) . -2_566 n
Ow1 ow2 2.483(4) . 1_555 n
Ow1 ow2 2.483(4) . 2_555 n
Ow1 ow2 2.417(13) . -1_565 n
Ow1 ow2 2.417(13) . -2_566 n
